data_7155358
loop_
_publ_author_name
'Hu, Fangdong'
'Liu, Huanhuan'
'Jia, Jiong'
'Ma, Chen'

_publ_section_title
;
 Transition-metal-free synthesis of indole-fused
 dibenzo[b,f][1,4]oxazepines via Smiles rearrangement.
;
_journal_issue 47
_journal_name_full 'Organic &amp; biomolecular chemistry'
_journal_page_first 11076
_journal_page_last 11079
_journal_paper_doi 10.1039/c6ob02098d
_journal_volume 14
_journal_year 2016
_chemical_formula_moiety 'C21 H12 N2 O'
_chemical_formula_sum 'C21 H12 N2 O'
_chemical_formula_weight 296.35
_space_group_crystal_system monoclinic
_space_group_IT_number 14
_space_group_name_Hall '-P 2ybc'
_space_group_name_H-M_alt 'P 1 21/c 1'
_symmetry_space_group_name_Hall '-P 2ybc'
_symmetry_space_group_name_H-M 'P 1 21/c 1'
_atom_sites_solution_hydrogens geom
_audit_creation_date 2016-01-13
_audit_creation_method
;
Olex2 1.2
(compiled 2015.09.30 svn.r3233 for OlexSys, GUI svn.r5103)
;
_audit_update_record
;
2016-07-22 deposited with the CCDC.
2016-11-08 downloaded from the CCDC.
;
_cell_angle_alpha 90
_cell_angle_beta 92.495(3)
_cell_angle_gamma 90
_cell_formula_units_Z 8
_cell_length_a 10.672(2)
_cell_length_b 7.6389(14)
_cell_length_c 36.525(7)
_cell_measurement_reflns_used 3349
_cell_measurement_temperature 298(2)
_cell_measurement_theta_max 27.516
_cell_measurement_theta_min 2.724
_cell_volume 2974.8(10)
_computing_molecular_graphics 'Olex2 (Dolomanov et al., 2009)'
_computing_publication_material 'Olex2 (Dolomanov et al., 2009)'
_computing_structure_refinement 'ShelXL (Sheldrick, 2015)'
_computing_structure_solution
;
Superflip (Palatinus & Chapuis, 2007;Palatinus & van der Lee, 2008;
Palatinus et al., 2012)
;
_diffrn_ambient_temperature 298.15
_diffrn_measured_fraction_theta_full 0.980
_diffrn_measured_fraction_theta_max 0.980
_diffrn_measurement_device_type 'Bruker APEX-II CCD'
_diffrn_radiation_type MoK\a
_diffrn_radiation_wavelength 0.710
_diffrn_reflns_av_R_equivalents 0.0429
_diffrn_reflns_av_unetI/netI 0.0542
_diffrn_reflns_Laue_measured_fraction_full 0.980
_diffrn_reflns_Laue_measured_fraction_max 0.980
_diffrn_reflns_limit_h_max 12
_diffrn_reflns_limit_h_min -12
_diffrn_reflns_limit_k_max 9
_diffrn_reflns_limit_k_min -8
_diffrn_reflns_limit_l_max 43
_diffrn_reflns_limit_l_min -42
_diffrn_reflns_number 14903
_diffrn_reflns_point_group_measured_fraction_full 0.980
_diffrn_reflns_point_group_measured_fraction_max 0.980
_diffrn_reflns_theta_full 24.998
_diffrn_reflns_theta_max 24.998
_diffrn_reflns_theta_min 2.721
_exptl_absorpt_coefficient_mu 0.084
_exptl_crystal_density_diffrn 1.323
_exptl_crystal_description bulk
_exptl_crystal_F_000 1185
_exptl_crystal_size_max 0.1
_exptl_crystal_size_mid 0.08
_exptl_crystal_size_min 0.05
_refine_diff_density_max 0.130
_refine_diff_density_min -0.183
_refine_diff_density_rms 0.032
_refine_ls_extinction_method none
_refine_ls_goodness_of_fit_ref 1.091
_refine_ls_hydrogen_treatment constr
_refine_ls_matrix_type full
_refine_ls_number_parameters 433
_refine_ls_number_reflns 5149
_refine_ls_number_restraints 0
_refine_ls_restrained_S_all 1.091
_refine_ls_R_factor_all 0.1038
_refine_ls_R_factor_gt 0.0659
_refine_ls_shift/su_max 0.001
_refine_ls_shift/su_mean 0.000
_refine_ls_structure_factor_coef Fsqd
_refine_ls_weighting_details 'w=1/[\s^2^(Fo^2^)+(0.0319P)^2^+0.6334P] where P=(Fo^2^+2Fc^2^)/3'
_refine_ls_weighting_scheme calc
_refine_ls_wR_factor_gt 0.0937
_refine_ls_wR_factor_ref 0.1034
_reflns_Friedel_coverage 0.000
_reflns_number_gt 3418
_reflns_number_total 5149
_reflns_threshold_expression 'I > 2\s(I)'
_cod_data_source_file c6ob02098d2.cif
_cod_data_source_block p
_cod_depositor_comments
;
         Adding full bibliography for 7155358.cif.

2017-10-04
Z value and formula fixed to values more according to usual
chemical conventions.                 miguel
;
_cod_original_formula_sum 'C42 H0.25 N4 O2'
_cod_original_formula_weight 592.71
_cod_original_formula_moiety '2(C21 H12 N2 O)'
_cod_original_formula_units_Z 4
_cod_database_code 7155358
_shelx_space_group_comment
;
The symmetry employed for this shelxl refinement is uniquely defined
by the following loop, which should always be used as a source of
symmetry information in preference to the above space-group names.
They are only intended as comments.
;
_olex2_refinement_description
;
1. Fixed Uiso
 At 1.2 times of:
  All C(H) groups
2.a Aromatic/amide H refined with riding coordinates:
 C6(H6), C7(H7), C8(H8), C9(H9), C10(H10), C13(H13), C14(H14), C15(H15),
 C16(H16), C17(H17), C18(H18), C21(H21), C31(H31), C30(H30), C29(H29), C28(H28),
  C27(H27), C42(H42), C39(H39), C38(H38), C34(H34), C35(H35), C36(H36), C37(H37)
;
_shelx_shelxl_version_number 2014/7
_olex2_submission_special_instructions 'No special instructions were received'

loop_
_space_group_symop_operation_xyz
'x, y, z'
'-x, y+1/2, -z+1/2'
'-x, -y, -z'
'x, -y-1/2, z-1/2'

loop_
_atom_site_label
_atom_site_type_symbol
_atom_site_fract_x
_atom_site_fract_y
_atom_site_fract_z
_atom_site_U_iso_or_equiv
_atom_site_adp_type
_atom_site_occupancy
_atom_site_site_symmetry_order
_atom_site_calc_flag
_atom_site_refinement_flags_posn
O1 O 0.54972(13) 0.40944(18) 0.64843(4) 0.0428(4) Uani 1 1 d .
N1 N 0.29418(15) 0.3066(2) 0.63799(5) 0.0379(4) Uani 1 1 d .
N2 N 0.7142(2) 0.1707(3) 0.50794(6) 0.0704(7) Uani 1 1 d .
C5 C 0.5481(2) 0.3132(3) 0.68094(6) 0.0392(5) Uani 1 1 d .
C6 C 0.6601(2) 0.2856(3) 0.69974(6) 0.0517(6) Uani 1 1 d .
H6 H 0.7348 0.3224 0.6901 0.062 Uiso 1 1 calc R
C7 C 0.6605(3) 0.2021(3) 0.73332(7) 0.0614(7) Uani 1 1 d .
H7 H 0.7357 0.1840 0.7466 0.074 Uiso 1 1 calc R
C8 C 0.5500(3) 0.1461(3) 0.74695(7) 0.0575(7) Uani 1 1 d .
H8 H 0.5505 0.0893 0.7695 0.069 Uiso 1 1 calc R
C9 C 0.4388(2) 0.1730(3) 0.72776(6) 0.0489(6) Uani 1 1 d .
H9 H 0.3647 0.1321 0.7371 0.059 Uiso 1 1 calc R
C4 C 0.4352(2) 0.2614(3) 0.69419(6) 0.0393(6) Uani 1 1 d .
C3 C 0.3156(2) 0.3062(3) 0.67611(6) 0.0397(5) Uani 1 1 d .
C10 C 0.2079(2) 0.3495(3) 0.69174(6) 0.0480(6) Uani 1 1 d .
H10 H 0.1971 0.3581 0.7168 0.058 Uiso 1 1 calc R
C11 C 0.1140(2) 0.3799(3) 0.66400(6) 0.0427(6) Uani 1 1 d .
C12 C 0.16873(19) 0.3500(3) 0.63055(6) 0.0393(5) Uani 1 1 d .
C13 C 0.1016(2) 0.3743(3) 0.59767(6) 0.0488(6) Uani 1 1 d .
H13 H 0.1385 0.3555 0.5754 0.059 Uiso 1 1 calc R
C14 C -0.0210(2) 0.4271(3) 0.59897(7) 0.0566(7) Uani 1 1 d .
H14 H -0.0681 0.4429 0.5772 0.068 Uiso 1 1 calc R
C15 C -0.0761(2) 0.4574(3) 0.63192(8) 0.0578(7) Uani 1 1 d .
H15 H -0.1593 0.4935 0.6320 0.069 Uiso 1 1 calc R
C16 C -0.0096(2) 0.4348(3) 0.66443(7) 0.0533(7) Uani 1 1 d .
H16 H -0.0469 0.4561 0.6865 0.064 Uiso 1 1 calc R
C2 C 0.3838(2) 0.2689(3) 0.61187(6) 0.0361(5) Uani 1 1 d .
C17 C 0.3492(2) 0.1818(3) 0.57967(6) 0.0432(6) Uani 1 1 d .
H17 H 0.2676 0.1404 0.5762 0.052 Uiso 1 1 calc R
C18 C 0.4334(2) 0.1558(3) 0.55284(6) 0.0440(6) Uani 1 1 d .
H18 H 0.4080 0.1013 0.5310 0.053 Uiso 1 1 calc R
C19 C 0.5555(2) 0.2107(3) 0.55841(6) 0.0418(6) Uani 1 1 d .
C21 C 0.5930(2) 0.2902(3) 0.59109(6) 0.0406(6) Uani 1 1 d .
H21 H 0.6762 0.3240 0.5952 0.049 Uiso 1 1 calc R
C1 C 0.5079(2) 0.3192(3) 0.61733(6) 0.0355(5) Uani 1 1 d .
C20 C 0.6443(2) 0.1873(3) 0.53054(7) 0.0497(6) Uani 1 1 d .
O2 O 0.17327(14) -0.0061(2) 0.40700(4) 0.0502(4) Uani 1 1 d .
N3 N 0.38369(16) 0.1862(2) 0.38742(5) 0.0400(5) Uani 1 1 d .
N4 N -0.0884(2) 0.0199(4) 0.26348(7) 0.0919(9) Uani 1 1 d .
C31 C 0.4886(2) 0.2776(3) 0.43806(6) 0.0482(6) Uani 1 1 d .
H31 H 0.5074 0.3164 0.4618 0.058 Uiso 1 1 calc R
C24 C 0.3732(2) 0.2364(3) 0.42414(6) 0.0411(6) Uani 1 1 d .
C25 C 0.2548(2) 0.2379(3) 0.44237(6) 0.0437(6) Uani 1 1 d .
C30 C 0.2375(2) 0.3531(3) 0.47132(6) 0.0553(7) Uani 1 1 d .
H30 H 0.2998 0.4340 0.4777 0.066 Uiso 1 1 calc R
C29 C 0.1298(3) 0.3489(4) 0.49065(7) 0.0696(8) Uani 1 1 d .
H29 H 0.1203 0.4258 0.5101 0.084 Uiso 1 1 calc R
C28 C 0.0364(3) 0.2320(4) 0.48137(8) 0.0765(9) Uani 1 1 d .
H28 H -0.0366 0.2304 0.4944 0.092 Uiso 1 1 calc R
C27 C 0.0502(2) 0.1168(4) 0.45286(7) 0.0636(8) Uani 1 1 d .
H27 H -0.0128 0.0369 0.4465 0.076 Uiso 1 1 calc R
C26 C 0.1589(2) 0.1220(3) 0.43388(6) 0.0467(6) Uani 1 1 d .
C22 C 0.1797(2) 0.0610(3) 0.37193(6) 0.0425(6) Uani 1 1 d .
C42 C 0.0833(2) 0.0248(3) 0.34712(6) 0.0484(6) Uani 1 1 d .
H42 H 0.0156 -0.0426 0.3540 0.058 Uiso 1 1 calc R
C40 C 0.0874(2) 0.0895(3) 0.31172(6) 0.0496(6) Uani 1 1 d .
C41 C -0.0114(3) 0.0500(4) 0.28514(8) 0.0660(8) Uani 1 1 d .
C39 C 0.1873(2) 0.1926(3) 0.30205(6) 0.0505(6) Uani 1 1 d .
H39 H 0.1887 0.2396 0.2786 0.061 Uiso 1 1 calc R
C38 C 0.2841(2) 0.2256(3) 0.32690(6) 0.0450(6) Uani 1 1 d .
H38 H 0.3512 0.2943 0.3201 0.054 Uiso 1 1 calc R
C23 C 0.2830(2) 0.1574(3) 0.36215(6) 0.0392(5) Uani 1 1 d .
C33 C 0.5098(2) 0.1954(3) 0.37912(6) 0.0415(6) Uani 1 1 d .
C34 C 0.5679(2) 0.1504(3) 0.34737(7) 0.0532(7) Uani 1 1 d .
H34 H 0.5221 0.1117 0.3267 0.064 Uiso 1 1 calc R
C35 C 0.6960(3) 0.1652(3) 0.34763(8) 0.0633(7) Uani 1 1 d .
H35 H 0.7379 0.1362 0.3267 0.076 Uiso 1 1 calc R
C36 C 0.7642(3) 0.2224(3) 0.37848(9) 0.0676(8) Uani 1 1 d .
H36 H 0.8509 0.2326 0.3777 0.081 Uiso 1 1 calc R
C37 C 0.7062(2) 0.2645(3) 0.41010(8) 0.0587(7) Uani 1 1 d .
H37 H 0.7530 0.3008 0.4308 0.070 Uiso 1 1 calc R
C32 C 0.5765(2) 0.2519(3) 0.41063(7) 0.0443(6) Uani 1 1 d .

loop_
_atom_site_aniso_label
_atom_site_aniso_U_11
_atom_site_aniso_U_22
_atom_site_aniso_U_33
_atom_site_aniso_U_23
_atom_site_aniso_U_13
_atom_site_aniso_U_12
O1 0.0505(9) 0.0401(9) 0.0375(9) -0.0002(7) -0.0015(7) -0.0066(8)
N1 0.0371(11) 0.0420(11) 0.0347(11) 0.0006(9) 0.0027(9) 0.0018(9)
N2 0.0654(15) 0.0965(19) 0.0498(14) -0.0019(13) 0.0100(12) 0.0122(14)
C5 0.0491(15) 0.0348(13) 0.0336(13) -0.0013(10) -0.0022(11) 0.0028(12)
C6 0.0464(15) 0.0587(16) 0.0494(15) 0.0019(13) -0.0045(12) 0.0028(13)
C7 0.0615(18) 0.0677(18) 0.0535(17) 0.0045(15) -0.0152(14) 0.0128(15)
C8 0.0734(19) 0.0550(17) 0.0435(15) 0.0110(13) -0.0035(15) 0.0112(15)
C9 0.0554(16) 0.0477(15) 0.0437(14) 0.0040(12) 0.0030(12) 0.0054(13)
C4 0.0448(15) 0.0378(13) 0.0349(13) -0.0026(10) -0.0009(11) 0.0036(11)
C3 0.0435(14) 0.0396(13) 0.0361(13) 0.0001(11) 0.0027(11) -0.0021(11)
C10 0.0480(15) 0.0561(16) 0.0405(14) 0.0005(12) 0.0076(12) -0.0005(13)
C11 0.0365(14) 0.0436(14) 0.0486(15) -0.0002(12) 0.0071(12) -0.0015(11)
C12 0.0345(13) 0.0387(13) 0.0447(14) 0.0025(11) 0.0018(11) -0.0013(11)
C13 0.0460(15) 0.0553(15) 0.0451(15) 0.0037(12) 0.0000(12) 0.0008(13)
C14 0.0446(16) 0.0613(17) 0.0629(18) 0.0031(14) -0.0090(13) 0.0042(14)
C15 0.0395(15) 0.0580(17) 0.076(2) -0.0016(15) 0.0028(15) 0.0069(13)
C16 0.0435(15) 0.0580(16) 0.0590(17) -0.0042(13) 0.0095(13) 0.0010(13)
C2 0.0405(14) 0.0320(12) 0.0358(13) 0.0021(10) 0.0018(11) 0.0019(11)
C17 0.0422(14) 0.0421(14) 0.0448(14) -0.0023(11) -0.0031(12) 0.0001(11)
C18 0.0523(16) 0.0430(14) 0.0367(13) -0.0055(11) 0.0000(12) 0.0043(12)
C19 0.0449(15) 0.0436(14) 0.0371(14) 0.0026(11) 0.0037(11) 0.0063(12)
C21 0.0372(13) 0.0413(13) 0.0433(14) 0.0043(11) 0.0000(11) 0.0009(11)
C1 0.0417(14) 0.0324(12) 0.0322(12) 0.0015(10) -0.0018(11) 0.0001(11)
C20 0.0535(16) 0.0566(16) 0.0389(14) 0.0004(12) -0.0014(13) 0.0091(13)
O2 0.0561(10) 0.0473(10) 0.0474(10) 0.0101(8) 0.0038(8) -0.0035(8)
N3 0.0410(12) 0.0392(11) 0.0398(11) 0.0004(9) 0.0020(9) 0.0022(9)
N4 0.0825(18) 0.123(2) 0.0680(18) -0.0081(17) -0.0191(15) -0.0141(17)
C31 0.0556(16) 0.0426(14) 0.0458(15) -0.0002(12) -0.0059(13) 0.0042(13)
C24 0.0475(15) 0.0375(13) 0.0381(13) 0.0026(11) 0.0003(12) 0.0059(12)
C25 0.0462(15) 0.0473(15) 0.0374(14) 0.0082(12) 0.0000(11) 0.0091(13)
C30 0.0668(18) 0.0602(17) 0.0387(14) 0.0026(13) 0.0001(13) 0.0161(14)
C29 0.081(2) 0.088(2) 0.0416(16) 0.0019(15) 0.0133(16) 0.0278(19)
C28 0.071(2) 0.103(3) 0.058(2) 0.0216(19) 0.0268(17) 0.025(2)
C27 0.0544(17) 0.077(2) 0.0601(18) 0.0226(16) 0.0103(15) 0.0075(15)
C26 0.0506(16) 0.0526(16) 0.0374(14) 0.0123(12) 0.0066(12) 0.0104(13)
C22 0.0458(14) 0.0404(13) 0.0413(14) 0.0027(11) 0.0029(12) 0.0017(12)
C42 0.0435(15) 0.0471(15) 0.0547(16) -0.0038(13) 0.0038(13) -0.0027(12)
C40 0.0482(15) 0.0549(16) 0.0453(15) -0.0083(13) -0.0024(12) 0.0002(13)
C41 0.0614(18) 0.081(2) 0.0559(18) -0.0053(16) -0.0008(15) -0.0031(17)
C39 0.0601(17) 0.0550(16) 0.0366(14) -0.0049(12) 0.0048(13) 0.0020(14)
C38 0.0495(15) 0.0442(14) 0.0418(14) -0.0029(11) 0.0071(12) -0.0017(12)
C23 0.0418(14) 0.0354(13) 0.0406(14) -0.0052(11) 0.0030(11) 0.0019(11)
C33 0.0402(14) 0.0328(13) 0.0522(15) 0.0039(11) 0.0078(12) 0.0037(11)
C34 0.0524(17) 0.0470(15) 0.0612(17) -0.0006(13) 0.0122(13) 0.0028(13)
C35 0.0569(18) 0.0562(17) 0.079(2) 0.0021(15) 0.0226(16) 0.0022(14)
C36 0.0464(16) 0.0569(18) 0.100(2) 0.0093(17) 0.0100(17) -0.0037(14)
C37 0.0522(17) 0.0485(16) 0.075(2) 0.0045(14) -0.0022(15) -0.0061(13)
C32 0.0415(15) 0.0338(13) 0.0573(16) 0.0047(12) -0.0010(13) 0.0003(11)

loop_
_atom_type_symbol
_atom_type_description
_atom_type_scat_dispersion_real
_atom_type_scat_dispersion_imag
_atom_type_scat_source
C C 0.0030 0.0020 'International Tables Vol C Tables 4.2.6.8 and 6.1.1.4'
N N 0.0060 0.0030 'International Tables Vol C Tables 4.2.6.8 and 6.1.1.4'
O O 0.0110 0.0060 'International Tables Vol C Tables 4.2.6.8 and 6.1.1.4'
H H 0.0000 0.0000 'International Tables Vol C Tables 4.2.6.8 and 6.1.1.4'

loop_
_geom_angle_atom_site_label_1
_geom_angle_atom_site_label_2
_geom_angle_atom_site_label_3
_geom_angle
C1 O1 C5 114.79(15)
C3 N1 C2 125.86(17)
C12 N1 C3 107.96(17)
C12 N1 C2 126.18(18)
C6 C5 O1 117.7(2)
C6 C5 C4 122.6(2)
C4 C5 O1 119.59(19)
C5 C6 H6 120.5
C5 C6 C7 119.0(2)
C7 C6 H6 120.5
C6 C7 H7 120.1
C8 C7 C6 119.8(2)
C8 C7 H7 120.1
C7 C8 H8 119.7
C9 C8 C7 120.6(2)
C9 C8 H8 119.7
C8 C9 H9 119.6
C8 C9 C4 120.8(2)
C4 C9 H9 119.6
C5 C4 C9 117.1(2)
C5 C4 C3 122.6(2)
C9 C4 C3 120.1(2)
N1 C3 C4 123.70(19)
C10 C3 N1 108.36(19)
C10 C3 C4 127.9(2)
C3 C10 H10 125.4
C3 C10 C11 109.2(2)
C11 C10 H10 125.4
C12 C11 C10 106.89(19)
C16 C11 C10 133.4(2)
C16 C11 C12 119.6(2)
N1 C12 C11 107.62(19)
C13 C12 N1 131.1(2)
C13 C12 C11 121.2(2)
C12 C13 H13 121.1
C14 C13 C12 117.9(2)
C14 C13 H13 121.1
C13 C14 H14 119.3
C13 C14 C15 121.4(2)
C15 C14 H14 119.3
C14 C15 H15 119.6
C16 C15 C14 120.7(2)
C16 C15 H15 119.6
C11 C16 H16 120.4
C15 C16 C11 119.1(2)
C15 C16 H16 120.4
C17 C2 N1 120.56(19)
C1 C2 N1 121.22(19)
C1 C2 C17 118.2(2)
C2 C17 H17 119.5
C18 C17 C2 121.1(2)
C18 C17 H17 119.5
C17 C18 H18 120.1
C17 C18 C19 119.7(2)
C19 C18 H18 120.1
C18 C19 C21 119.9(2)
C18 C19 C20 120.6(2)
C21 C19 C20 119.5(2)
C19 C21 H21 120.0
C1 C21 C19 120.0(2)
C1 C21 H21 120.0
C2 C1 O1 121.86(18)
C21 C1 O1 117.05(19)
C21 C1 C2 121.0(2)
N2 C20 C19 178.8(3)
C22 O2 C26 113.69(17)
C23 N3 C24 125.47(18)
C33 N3 C24 108.19(18)
C33 N3 C23 125.72(18)
C24 C31 H31 125.6
C24 C31 C32 108.9(2)
C32 C31 H31 125.6
N3 C24 C25 123.2(2)
C31 C24 N3 108.28(19)
C31 C24 C25 128.5(2)
C30 C25 C24 119.9(2)
C26 C25 C24 122.9(2)
C26 C25 C30 117.0(2)
C25 C30 H30 119.5
C29 C30 C25 121.1(3)
C29 C30 H30 119.5
C30 C29 H29 119.9
C28 C29 C30 120.2(3)
C28 C29 H29 119.9
C29 C28 H28 119.9
C29 C28 C27 120.2(3)
C27 C28 H28 119.9
C28 C27 H27 120.6
C28 C27 C26 118.9(3)
C26 C27 H27 120.6
C25 C26 O2 120.3(2)
C27 C26 O2 117.0(2)
C27 C26 C25 122.6(2)
O2 C22 C23 120.5(2)
C42 C22 O2 118.1(2)
C42 C22 C23 121.3(2)
C22 C42 H42 120.3
C22 C42 C40 119.4(2)
C40 C42 H42 120.3
C42 C40 C41 120.3(2)
C39 C40 C42 119.8(2)
C39 C40 C41 119.9(2)
N4 C41 C40 178.6(3)
C40 C39 H39 119.9
C38 C39 C40 120.2(2)
C38 C39 H39 119.9
C39 C38 H38 119.7
C39 C38 C23 120.6(2)
C23 C38 H38 119.7
C22 C23 N3 120.6(2)
C22 C23 C38 118.5(2)
C38 C23 N3 120.9(2)
N3 C33 C32 107.42(19)
C34 C33 N3 130.0(2)
C34 C33 C32 122.5(2)
C33 C34 H34 121.4
C35 C34 C33 117.2(2)
C35 C34 H34 121.4
C34 C35 H35 119.3
C34 C35 C36 121.3(3)
C36 C35 H35 119.3
C35 C36 H36 119.4
C37 C36 C35 121.2(3)
C37 C36 H36 119.4
C36 C37 H37 120.6
C36 C37 C32 118.8(3)
C32 C37 H37 120.6
C33 C32 C31 107.2(2)
C37 C32 C31 133.8(2)
C37 C32 C33 118.9(2)

loop_
_geom_bond_atom_site_label_1
_geom_bond_atom_site_label_2
_geom_bond_distance
O1 C5 1.398(2)
O1 C1 1.386(2)
N1 C3 1.401(3)
N1 C12 1.394(3)
N1 C2 1.410(3)
N2 C20 1.143(3)
C5 C6 1.369(3)
C5 C4 1.375(3)
C6 H6 0.9300
C6 C7 1.382(3)
C7 H7 0.9300
C7 C8 1.369(3)
C8 H8 0.9300
C8 C9 1.367(3)
C9 H9 0.9300
C9 C4 1.399(3)
C4 C3 1.452(3)
C3 C10 1.347(3)
C10 H10 0.9300
C10 C11 1.413(3)
C11 C12 1.396(3)
C11 C16 1.385(3)
C12 C13 1.384(3)
C13 H13 0.9300
C13 C14 1.373(3)
C14 H14 0.9300
C14 C15 1.382(3)
C15 H15 0.9300
C15 C16 1.367(3)
C16 H16 0.9300
C2 C17 1.387(3)
C2 C1 1.385(3)
C17 H17 0.9300
C17 C18 1.373(3)
C18 H18 0.9300
C18 C19 1.375(3)
C19 C21 1.383(3)
C19 C20 1.432(3)
C21 H21 0.9300
C21 C1 1.367(3)
O2 C26 1.400(3)
O2 C22 1.384(2)
N3 C24 1.404(3)
N3 C23 1.403(3)
N3 C33 1.394(3)
N4 C41 1.139(3)
C31 H31 0.9300
C31 C24 1.349(3)
C31 C32 1.416(3)
C24 C25 1.453(3)
C25 C30 1.394(3)
C25 C26 1.378(3)
C30 H30 0.9300
C30 C29 1.375(3)
C29 H29 0.9300
C29 C28 1.370(4)
C28 H28 0.9300
C28 C27 1.376(4)
C27 H27 0.9300
C27 C26 1.377(3)
C22 C42 1.369(3)
C22 C23 1.385(3)
C42 H42 0.9300
C42 C40 1.387(3)
C40 C41 1.434(4)
C40 C39 1.384(3)
C39 H39 0.9300
C39 C38 1.369(3)
C38 H38 0.9300
C38 C23 1.389(3)
C33 C34 1.382(3)
C33 C32 1.395(3)
C34 H34 0.9300
C34 C35 1.371(3)
C35 H35 0.9300
C35 C36 1.386(4)
C36 H36 0.9300
C36 C37 1.371(3)
C37 H37 0.9300
C37 C32 1.388(3)
